data_2019060
loop_
_publ_author_name
'D\"oring, Cindy'
'Jones, Peter G.'

_publ_section_title
;
 Bis(4-picoline-\k<i>N</i>)gold(I) dibromidoaurate(I) and
 bis(4-picoline-\k<i>N</i>)gold(I) dichloridoaurate(I): space-group
 ambiguity?
;
_journal_coeditor_code SK3492
_journal_issue 7
_journal_name_full 'Acta Crystallographica Section C'
_journal_page_first 709
_journal_page_last 711
_journal_paper_doi 10.1107/S0108270113015047
_journal_volume 69
_journal_year 2013
_chemical_formula_iupac '[Au (C6 H7 N)2] [Au Cl2]'
_chemical_formula_moiety 'C12 H14 Au N2 +, Au Cl2 -'
_chemical_formula_sum 'C12 H14 Au2 Cl2 N2'
_chemical_formula_weight 651.09
_chemical_name_systematic
;
Bis(4-picoline-\k<i>N</i>)gold(I) dichloridoaurate(I)
;
_space_group_IT_number 14
_symmetry_cell_setting monoclinic
_symmetry_space_group_name_Hall '-P 2yn'
_symmetry_space_group_name_H-M 'P 1 21/n 1'
_atom_sites_solution_hydrogens geom
_atom_sites_solution_primary direct
_atom_sites_solution_secondary difmap
_audit_creation_method SHELXL97
_cell_angle_alpha 90.00
_cell_angle_beta 99.421(4)
_cell_angle_gamma 90.00
_cell_formula_units_Z 4
_cell_length_a 7.9048(3)
_cell_length_b 9.5597(3)
_cell_length_c 20.1036(7)
_cell_measurement_reflns_used 7483
_cell_measurement_temperature 100(2)
_cell_measurement_theta_max 30.3710
_cell_measurement_theta_min 2.6400
_cell_volume 1498.69(9)
_computing_cell_refinement 'CrysAlisPro (Agilent, 2013)'
_computing_data_collection 'CrysAlisPro (Agilent, 2013)'
_computing_data_reduction 'CrysAlisPro (Agilent, 2013)'
_computing_molecular_graphics 'XP (Siemens, 1994)'
_computing_publication_material 'SHELXL97 (Sheldrick, 2008)'
_computing_structure_refinement 'SHELXL97 (Sheldrick, 2008)'
_computing_structure_solution 'SHELXS97 (Sheldrick, 2008)'
_diffrn_ambient_temperature 100(2)
_diffrn_detector_area_resol_mean 16.1419
_diffrn_measured_fraction_theta_full 1.000
_diffrn_measured_fraction_theta_max 1.000
_diffrn_measurement_device_type 'Oxford Xcalibur diffractometer with Eos detector'
_diffrn_measurement_method w
_diffrn_radiation_monochromator graphite
_diffrn_radiation_source 'Enhance (Mo) X-ray Source'
_diffrn_radiation_type MoK\a
_diffrn_radiation_wavelength 0.71073
_diffrn_reflns_av_R_equivalents 0.0587
_diffrn_reflns_av_sigmaI/netI 0.0299
_diffrn_reflns_limit_h_max 10
_diffrn_reflns_limit_h_min -10
_diffrn_reflns_limit_k_max 12
_diffrn_reflns_limit_k_min -12
_diffrn_reflns_limit_l_max 26
_diffrn_reflns_limit_l_min -26
_diffrn_reflns_number 37223
_diffrn_reflns_theta_full 28.28
_diffrn_reflns_theta_max 28.28
_diffrn_reflns_theta_min 2.37
_exptl_absorpt_coefficient_mu 19.895
_exptl_absorpt_correction_T_max 1.00000
_exptl_absorpt_correction_T_min 0.43328
_exptl_absorpt_correction_type multi-scan
_exptl_absorpt_process_details '(CrysAlisPro; Agilent, 2013)'
_exptl_crystal_colour colourless
_exptl_crystal_density_diffrn 2.886
_exptl_crystal_density_method 'not measured'
_exptl_crystal_description block
_exptl_crystal_F_000 1168
_exptl_crystal_size_max 0.10
_exptl_crystal_size_mid 0.05
_exptl_crystal_size_min 0.02
_refine_diff_density_max 0.862
_refine_diff_density_min -0.916
_refine_ls_extinction_method none
_refine_ls_goodness_of_fit_ref 1.038
_refine_ls_hydrogen_treatment constr
_refine_ls_matrix_type full
_refine_ls_number_parameters 168
_refine_ls_number_reflns 3726
_refine_ls_number_restraints 0
_refine_ls_restrained_S_all 1.038
_refine_ls_R_factor_all 0.0315
_refine_ls_R_factor_gt 0.0226
_refine_ls_shift/su_max 0.004
_refine_ls_shift/su_mean 0.000
_refine_ls_structure_factor_coef Fsqd
_refine_ls_weighting_details 'calc w = 1/[\s^2^(Fo^2^)+(0.0129P)^2^+0.7856P] where P=(Fo^2^+2Fc^2^)/3'
_refine_ls_weighting_scheme calc
_refine_ls_wR_factor_gt 0.0383
_refine_ls_wR_factor_ref 0.0402
_reflns_number_gt 3169
_reflns_number_total 3726
_reflns_threshold_expression I>2\s(I)
_cod_data_source_file sk3492.cif
_cod_data_source_block II_100K
_cod_original_cell_volume 1498.68(9)
_cod_original_sg_symbol_H-M 'P 21/n'
_cod_database_code 2019060
_cod_database_fobs_code 2019060

loop_
_symmetry_equiv_pos_as_xyz
'x, y, z'
'-x+1/2, y+1/2, -z+1/2'
'-x, -y, -z'
'x-1/2, -y-1/2, z-1/2'

loop_
_atom_site_type_symbol
_atom_site_label
_atom_site_fract_x
_atom_site_fract_y
_atom_site_fract_z
_atom_site_U_iso_or_equiv
_atom_site_adp_type
_atom_site_calc_flag
_atom_site_refinement_flags
_atom_site_occupancy
_atom_site_symmetry_multiplicity
Au Au1 0.0000 0.5000 0.0000 0.01521(6) Uani d S 1 2
Au Au2 0.01655(2) 0.725156(17) 0.117825(9) 0.01450(5) Uani d . 1 1
Au Au3 0.5000 0.5000 0.0000 0.02088(6) Uani d S 1 2
Cl Cl1 0.29978(14) 0.72685(12) 0.11165(6) 0.0208(2) Uani d . 1 1
Cl Cl2 -0.26357(14) 0.73204(12) 0.12859(6) 0.0214(2) Uani d . 1 1
N N11 0.0236(4) 0.3462(4) 0.06997(18) 0.0152(8) Uani d . 1 1
C C12 0.1261(5) 0.3626(4) 0.1300(2) 0.0157(9) Uani d . 1 1
H H12 0.1957 0.4439 0.1374 0.019 Uiso calc R 1 1
C C13 0.1332(6) 0.2651(4) 0.1809(2) 0.0178(10) Uani d . 1 1
H H13 0.2053 0.2809 0.2229 0.021 Uiso calc R 1 1
C C14 0.0347(5) 0.1432(4) 0.1710(2) 0.0162(9) Uani d . 1 1
C C15 -0.0651(5) 0.1255(5) 0.1086(2) 0.0180(10) Uani d . 1 1
H H15 -0.1317 0.0429 0.0993 0.022 Uiso calc R 1 1
C C16 -0.0690(5) 0.2272(5) 0.0593(2) 0.0172(9) Uani d . 1 1
H H16 -0.1388 0.2128 0.0167 0.021 Uiso calc R 1 1
C C17 0.0321(6) 0.0412(5) 0.2270(2) 0.0251(11) Uani d . 1 1
H H17A -0.0789 0.0462 0.2426 0.038 Uiso calc R 1 1
H H17B 0.1239 0.0640 0.2644 0.038 Uiso calc R 1 1
H H17C 0.0496 -0.0535 0.2108 0.038 Uiso calc R 1 1
N N21 0.5169(5) 0.3414(4) 0.06687(19) 0.0203(8) Uani d . 1 1
C C22 0.4513(6) 0.2142(5) 0.0486(2) 0.0210(10) Uani d . 1 1
H H22 0.4015 0.1977 0.0030 0.025 Uiso calc R 1 1
C C23 0.4555(6) 0.1075(5) 0.0952(2) 0.0224(10) Uani d . 1 1
H H23 0.4071 0.0193 0.0812 0.027 Uiso calc R 1 1
C C24 0.5287(6) 0.1267(5) 0.1621(2) 0.0173(10) Uani d . 1 1
C C25 0.5994(6) 0.2572(4) 0.1792(2) 0.0178(10) Uani d . 1 1
H H25 0.6540 0.2747 0.2242 0.021 Uiso calc R 1 1
C C26 0.5910(6) 0.3616(5) 0.1317(2) 0.0206(10) Uani d . 1 1
H H26 0.6388 0.4506 0.1448 0.025 Uiso calc R 1 1
C C27 0.5290(6) 0.0145(5) 0.2140(2) 0.0228(11) Uani d . 1 1
H H27A 0.4111 -0.0040 0.2207 0.034 Uiso calc R 1 1
H H27B 0.5974 0.0451 0.2566 0.034 Uiso calc R 1 1
H H27C 0.5788 -0.0711 0.1985 0.034 Uiso calc R 1 1

loop_
_atom_site_aniso_label
_atom_site_aniso_U_11
_atom_site_aniso_U_22
_atom_site_aniso_U_33
_atom_site_aniso_U_12
_atom_site_aniso_U_13
_atom_site_aniso_U_23
Au1 0.02321(13) 0.01053(12) 0.01154(12) -0.00073(9) 0.00179(10) 0.00109(9)
Au2 0.01771(8) 0.01269(8) 0.01244(8) -0.00077(7) 0.00051(6) -0.00074(7)
Au3 0.03403(15) 0.01536(13) 0.01342(13) 0.00216(10) 0.00437(11) 0.00088(10)
Cl1 0.0170(5) 0.0239(6) 0.0207(6) -0.0024(4) 0.0006(4) -0.0004(5)
Cl2 0.0183(5) 0.0261(6) 0.0197(6) 0.0003(4) 0.0026(4) -0.0024(5)
N11 0.0199(19) 0.0111(19) 0.015(2) 0.0004(14) 0.0035(16) -0.0003(15)
C12 0.018(2) 0.010(2) 0.018(2) 0.0014(16) -0.0005(19) -0.0041(18)
C13 0.024(2) 0.014(2) 0.013(2) 0.0022(18) -0.0013(19) -0.0024(19)
C14 0.020(2) 0.014(2) 0.016(2) 0.0028(17) 0.0065(19) 0.0021(19)
C15 0.019(2) 0.015(2) 0.021(3) -0.0013(18) 0.005(2) 0.0010(19)
C16 0.022(2) 0.015(2) 0.014(2) -0.0020(19) 0.0025(18) -0.0022(19)
C17 0.034(3) 0.018(2) 0.022(3) -0.003(2) 0.001(2) 0.004(2)
N21 0.029(2) 0.015(2) 0.017(2) 0.0011(16) 0.0029(17) -0.0006(16)
C22 0.030(3) 0.017(2) 0.014(2) 0.001(2) -0.001(2) -0.005(2)
C23 0.030(3) 0.016(2) 0.021(3) -0.003(2) 0.000(2) -0.001(2)
C24 0.022(2) 0.016(2) 0.015(2) 0.0012(18) 0.0061(19) 0.0000(19)
C25 0.022(2) 0.018(3) 0.013(2) 0.0011(18) 0.0008(18) -0.0024(18)
C26 0.028(3) 0.017(2) 0.018(3) -0.0032(19) 0.007(2) -0.006(2)
C27 0.032(3) 0.018(3) 0.017(3) 0.000(2) 0.002(2) 0.003(2)

loop_
_atom_type_symbol
_atom_type_description
_atom_type_scat_dispersion_real
_atom_type_scat_dispersion_imag
_atom_type_scat_source
C C 0.0033 0.0016 'International Tables Vol C Tables 4.2.6.8 and 6.1.1.4'
H H 0.0000 0.0000 'International Tables Vol C Tables 4.2.6.8 and 6.1.1.4'
N N 0.0061 0.0033 'International Tables Vol C Tables 4.2.6.8 and 6.1.1.4'
Cl Cl 0.1484 0.1585 'International Tables Vol C Tables 4.2.6.8 and 6.1.1.4'
Au Au -2.0133 8.8022 'International Tables Vol C Tables 4.2.6.8 and 6.1.1.4'

loop_
_geom_angle_atom_site_label_1
_geom_angle_atom_site_label_2
_geom_angle_atom_site_label_3
_geom_angle_site_symmetry_1
_geom_angle_site_symmetry_3
_geom_angle
N11 Au1 N11 3_565 . 180.0
N11 Au1 Au2 3_565 . 90.79(10)
N11 Au1 Au2 . . 89.21(10)
N11 Au1 Au2 3_565 3_565 89.21(10)
N11 Au1 Au2 . 3_565 90.79(10)
Au2 Au1 Au2 . 3_565 180.0
Cl2 Au2 Cl1 . . 176.89(4)
Cl2 Au2 Au1 . . 99.73(3)
Cl1 Au2 Au1 . . 83.38(3)
N21 Au3 N21 . 3_665 180.0
C12 N11 C16 . . 118.1(4)
C12 N11 Au1 . . 120.7(3)
C16 N11 Au1 . . 121.1(3)
N11 C12 C13 . . 122.1(4)
C12 C13 C14 . . 120.3(4)
C15 C14 C13 . . 117.0(4)
C15 C14 C17 . . 122.0(4)
C13 C14 C17 . . 121.0(4)
C14 C15 C16 . . 120.4(4)
N11 C16 C15 . . 122.0(4)
C22 N21 C26 . . 118.5(4)
C22 N21 Au3 . . 121.0(3)
C26 N21 Au3 . . 120.4(3)
N21 C22 C23 . . 121.0(4)
C22 C23 C24 . . 121.3(4)
C23 C24 C25 . . 116.6(4)
C23 C24 C27 . . 122.3(4)
C25 C24 C27 . . 121.1(4)
C26 C25 C24 . . 120.5(4)
N21 C26 C25 . . 122.0(4)
N11 C12 H12 . . 119.0
C13 C12 H12 . . 119.0
C12 C13 H13 . . 119.9
C14 C13 H13 . . 119.9
C14 C15 H15 . . 119.8
C16 C15 H15 . . 119.8
N11 C16 H16 . . 119.0
C15 C16 H16 . . 119.0
C14 C17 H17A . . 109.5
C14 C17 H17B . . 109.5
H17A C17 H17B . . 109.5
C14 C17 H17C . . 109.5
H17A C17 H17C . . 109.5
H17B C17 H17C . . 109.5
N21 C22 H22 . . 119.5
C23 C22 H22 . . 119.5
C22 C23 H23 . . 119.3
C24 C23 H23 . . 119.3
C26 C25 H25 . . 119.7
C24 C25 H25 . . 119.7
N21 C26 H26 . . 119.0
C25 C26 H26 . . 119.0
C24 C27 H27A . . 109.5
C24 C27 H27B . . 109.5
H27A C27 H27B . . 109.5
C24 C27 H27C . . 109.5
H27A C27 H27C . . 109.5
H27B C27 H27C . . 109.5

loop_
_geom_bond_atom_site_label_1
_geom_bond_atom_site_label_2
_geom_bond_site_symmetry_2
_geom_bond_distance
Au1 N11 3_565 2.022(4)
Au1 N11 . 2.022(4)
Au1 Au2 . 3.18738(18)
Au1 Au2 3_565 3.18747(18)
Au2 Cl2 . 2.2608(11)
Au2 Cl1 . 2.2626(11)
Au3 N21 . 2.016(4)
Au3 N21 3_665 2.016(4)
N11 C12 . 1.348(5)
N11 C16 . 1.351(5)
C12 C13 . 1.379(6)
C13 C14 . 1.397(6)
C14 C15 . 1.380(6)
C14 C17 . 1.492(6)
C15 C16 . 1.385(6)
N21 C22 . 1.350(6)
N21 C26 . 1.352(6)
C22 C23 . 1.382(6)
C23 C24 . 1.385(6)
C24 C25 . 1.388(6)
C24 C27 . 1.496(6)
C25 C26 . 1.376(6)
C12 H12 . 0.9500
C13 H13 . 0.9500
C15 H15 . 0.9500
C16 H16 . 0.9500
C17 H17A . 0.9800
C17 H17B . 0.9800
C17 H17C . 0.9800
C22 H22 . 0.9500
C23 H23 . 0.9500
C25 H25 . 0.9500
C26 H26 . 0.9500
C27 H27A . 0.9800
C27 H27B . 0.9800
C27 H27C . 0.9800

loop_
_geom_hbond_atom_site_label_D
_geom_hbond_atom_site_label_H
_geom_hbond_atom_site_label_A
_geom_hbond_site_symmetry_A
_geom_hbond_distance_DH
_geom_hbond_distance_HA
_geom_hbond_distance_DA
_geom_hbond_angle_DHA
_geom_hbond_publ_flag
C12 H12 Cl1 . 0.95 2.90 3.783(4) 155 y
C16 H16 Cl1 3_565 0.95 2.75 3.644(5) 158 y
C17 H17B Cl1 2_545 0.98 2.92 3.745(5) 143 .
C22 H22 Cl2 3_565 0.95 2.77 3.664(5) 156 y
C25 H25 Cl2 2_545 0.95 2.97 3.876(5) 159 .
C26 H26 Cl2 1_655 0.95 2.83 3.727(5) 157 y
C27 H27C Cl2 1_645 0.98 2.76 3.721(5) 165 .

loop_
_geom_torsion_atom_site_label_1
_geom_torsion_atom_site_label_2
_geom_torsion_atom_site_label_3
_geom_torsion_atom_site_label_4
_geom_torsion_site_symmetry_1
_geom_torsion
N11 Au1 Au2 Cl2 3_565 93.66(10)
N11 Au1 Au2 Cl2 . -86.34(10)
N11 Au1 Au2 Cl1 3_565 -86.39(10)
N11 Au1 Au2 Cl1 . 93.61(10)
Au2 Au1 N11 C12 . -37.4(3)
Au2 Au1 N11 C12 3_565 142.5(3)
Au2 Au1 N11 C16 . 139.3(3)
Au2 Au1 N11 C16 3_565 -40.7(3)
C16 N11 C12 C13 . -2.8(6)
Au1 N11 C12 C13 . 174.1(3)
N11 C12 C13 C14 . 1.2(6)
C12 C13 C14 C15 . 1.1(6)
C12 C13 C14 C17 . -176.0(4)
C13 C14 C15 C16 . -1.7(6)
C17 C14 C15 C16 . 175.3(4)
C12 N11 C16 C15 . 2.1(6)
Au1 N11 C16 C15 . -174.7(3)
C14 C15 C16 N11 . 0.1(7)
C26 N21 C22 C23 . 1.7(7)
Au3 N21 C22 C23 . -176.8(3)
N21 C22 C23 C24 . -0.8(7)
C22 C23 C24 C25 . -0.9(7)
C22 C23 C24 C27 . 177.7(4)
C23 C24 C25 C26 . 1.8(6)
C27 C24 C25 C26 . -176.9(4)
C22 N21 C26 C25 . -0.8(7)
Au3 N21 C26 C25 . 177.7(3)
C24 C25 C26 N21 . -1.0(7)
